data_1530760
loop_
_publ_author_name
'Sidorenko, O.V.'
'Zvyagin, B.B.'
'Soboleva, S.V.'

_publ_section_title
;
 The crystal structure of 3T paragonite
;
_journal_name_full Kristallografiya
_journal_page_first 976
_journal_page_last 981
_journal_volume 22
_journal_year 1977
_chemical_formula_sum 'Al3 H2 Na O12 Si3'
_chemical_name_systematic 'Na Al2 (Al Si3 O10) (O H)2'
_space_group_IT_number 151
_symmetry_space_group_name_Hall 'P 31 2 (0 0 4)'
_symmetry_space_group_name_H-M 'P 31 1 2'
_cell_angle_alpha 90
_cell_angle_beta 90
_cell_angle_gamma 120
_cell_formula_units_Z 3
_cell_length_a 5.132
_cell_length_b 5.132
_cell_length_c 28.71999
_cell_volume 655.071
_citation_journal_id_ASTM KRISAJ
_cod_data_source_file Sidorenko_KRISAJ_1977_249.cif
_cod_data_source_block H2Al3Na1O12Si3
_cod_original_cell_volume 655.0707
_cod_original_sg_symbol_Hall 'P 31 2 (x,y,z+1/3)'
_cod_original_formula_sum 'H2 Al3 Na1 O12 Si3'
_cod_database_code 1530760

loop_
_symmetry_equiv_pos_as_xyz
x,y,z
-y,x-y,z+1/3
-x+y,-x,z+2/3
-y,-x,-z+2/3
x,x-y,-z
-x+y,y,-z+1/3

loop_
_atom_site_label
_atom_site_type_symbol
_atom_site_fract_x
_atom_site_fract_y
_atom_site_fract_z
_atom_site_occupancy
_atom_site_U_iso_or_equiv
O3 O-2 0.203 0.758 0.7038 1 0.0
Al1 Al+3 0.221 0.442 0.66667 0.9 0.0
Si1 Si+4 0.547 0.4375 0.7605 1 0.0
Al4 Al+3 0.5545 0.109 0.66667 0.3 0.0
Si2 Si+4 0.204 0.7635 0.7605 0.5 0.0
Al3 Al+3 0.204 0.7635 0.7605 0.5 0.0
O2 O-2 0.55 0.449 0.7038 1 0.0
O5 O-2 0.3125 0.532 0.7822 1 0.0
O6 O-2 0.862 0.694 0.7822 1 0.0
Na1 Na+1 -0.1095 0.1095 0.83333 1 0.0
Al2 Al+3 -0.118 -0.236 0.66667 0.8 0.0
O4 O-2 0.463 0.119 0.779 1 0.0
O1 O-2 -0.097 0.112 0.7009 1 0.0
